data_4303739
loop_
_publ_author_name
'Haisheng Lin'
'Xiaomeng Wu'
'Paul A. Maggard'

_publ_section_title
;
Ligand-Based Modification of the Structures and Optical Properties of New
Silver(I)-Rhenate(VII) Oxide/Organic Hybrid Solids
;
_journal_name_full 'Inorganic Chemistry'
_journal_page_first 11265
_journal_page_last 11276
_journal_paper_doi 10.1021/ic901749r
_journal_volume 48
_journal_year 2009
_chemical_formula_moiety 'C5 H4 Ag N2 O6 Re '
_chemical_formula_sum 'C5 H4 Ag N2 O6 Re'
_chemical_formula_weight 482.17
_chemical_name_systematic ?
_space_group_IT_number 14
_symmetry_cell_setting monoclinic
_symmetry_space_group_name_Hall '-P 2yn'
_symmetry_space_group_name_H-M 'P 1 21/n 1'
_cell_angle_alpha 90.0
_cell_angle_beta 92.2874(18)
_cell_angle_gamma 90.0
_cell_formula_units_Z 4
_cell_length_a 5.7889(3)
_cell_length_b 12.2433(6)
_cell_length_c 13.6640(6)
_cell_measurement_reflns_used 9388
_cell_measurement_temperature 223
_cell_measurement_theta_max 37.03
_cell_measurement_theta_min 2.23
_cell_volume 967.67(8)
_computing_cell_refinement SAINT+
_computing_data_collection Apex2
_computing_data_reduction SAINT+
_computing_molecular_graphics NRCVAX
_computing_publication_material cif2tables.py
_computing_structure_refinement 'NRCVAX LSTSQ'
_computing_structure_solution SIR92
_diffrn_ambient_temperature 223
_diffrn_measured_fraction_theta_full 0.999
_diffrn_measured_fraction_theta_max 37.86
_diffrn_measurement_device 'Bruker-Nonius X8 Apex2'
_diffrn_measurement_method 'omega and phi scans'
_diffrn_radiation_monochromator graphite
_diffrn_radiation_source 'xray tube'
_diffrn_radiation_type 'Molybdenum K\a'
_diffrn_radiation_wavelength 0.71073
_diffrn_reflns_av_R_equivalents 0.026
_diffrn_reflns_limit_h_max 9
_diffrn_reflns_limit_h_min -9
_diffrn_reflns_limit_k_max 20
_diffrn_reflns_limit_k_min -20
_diffrn_reflns_limit_l_max 23
_diffrn_reflns_limit_l_min -23
_diffrn_reflns_number 57306
_diffrn_reflns_theta_full 37.86
_diffrn_reflns_theta_max 37.86
_diffrn_reflns_theta_min 0.91
_diffrn_standards_decay_% 3.5
_diffrn_standards_interval_count 80
_diffrn_standards_interval_time .5
_diffrn_standards_number 3
_exptl_absorpt_coefficient_mu 14.53
_exptl_absorpt_correction_T_max 0.2356
_exptl_absorpt_correction_T_min 0.0750
_exptl_absorpt_correction_type multi-scan
_exptl_absorpt_process_details SADABS
_exptl_crystal_colour colorless
_exptl_crystal_density_diffrn 3.310
_exptl_crystal_description prism
_exptl_crystal_F_000 872.0
_exptl_crystal_size_max 0.20
_exptl_crystal_size_mid 0.16
_exptl_crystal_size_min 0.10
_refine_diff_density_max 0.85
_refine_diff_density_min -2.21
_refine_ls_extinction_method none
_refine_ls_goodness_of_fit_ref 1.05
_refine_ls_hydrogen_treatment constr
_refine_ls_matrix_type full
_refine_ls_number_parameters 136
_refine_ls_number_reflns 4308
_refine_ls_R_factor_all 0.031
_refine_ls_R_factor_gt 0.025
_refine_ls_shift/su_max 0.000
_refine_ls_structure_factor_coef F
_refine_ls_weighting_details '1/(\s^2^(F)+0.0005F^2^) '
_refine_ls_weighting_scheme sigma
_refine_ls_wR_factor_all 0.034
_refine_ls_wR_factor_ref 0.033
_reflns_number_gt 4308
_reflns_number_total 4781
_reflns_threshold_expression 'Inet > 1.0\s(Inet)'
_cod_data_source_file ic901749r_si_002_6.cif
_cod_data_source_block 6
_cod_depositor_comments
;
 Changing the _atom_site_occupancy data item value from '.' to '1'
 for all fully occupied atom sites.

 Antanas Vaitkus,
 2017-02-19
;
_cod_original_sg_symbol_H-M 'P 21/n'
_cod_original_formula_sum 'C5 H4 Ag N2 O6 Re '
_cod_database_code 4303739

loop_
_symmetry_equiv_pos_as_xyz
x,y,z
-x,-y,-z
1/2-x,1/2+y,1/2-z
1/2+x,1/2-y,1/2+z

loop_
_atom_site_label
_atom_site_fract_x
_atom_site_fract_y
_atom_site_fract_z
_atom_site_U_iso_or_equiv
_atom_site_adp_type
_atom_site_calc_flag
_atom_site_refinement_flags
_atom_site_type_symbol
_atom_site_occupancy
Ag1 0.02841(3) 0.256073(19) 0.203329(11) 0.02431(9) Uani ? . Ag 1
O1 -0.6246(3) 0.41159(18) 0.07060(13) 0.0303(9) Uani ? . O 1
O2 -0.3473(3) 0.36744(17) 0.18297(12) 0.0299(9) Uani ? . O 1
N1 -0.1136(4) 0.25526(19) 0.04497(14) 0.0218(9) Uani ? . N 1
N2 0.2024(4) 0.24888(19) 0.35332(14) 0.0215(9) Uani ? . N 1
C1 -0.3105(4) 0.3078(2) 0.01910(15) 0.0181(9) Uani ? . C 1
C2 0.0988(4) 0.1930(2) 0.42387(15) 0.0201(9) Uani ? . C 1
C3 0.3969(4) 0.3018(2) 0.37817(17) 0.0243(10) Uani ? . C 1
C4 -0.0107(4) 0.2005(3) -0.02588(16) 0.0252(11) Uani ? . C 1
C5 -0.4281(4) 0.3652(2) 0.10008(16) 0.0215(10) Uani ? . C 1
Re1 0.529759(15) 0.046138(8) 0.198584(6) 0.01989(5) Uani ? . Re 1
O3 0.3734(4) 0.14308(17) 0.13184(16) 0.0330(9) Uani ? . O 1
O4 0.3517(4) -0.0196(2) 0.27829(17) 0.0361(10) Uani ? . O 1
O5 0.7502(4) 0.1110(2) 0.26282(18) 0.0471(12) Uani ? . O 1
O6 0.6369(5) -0.04565(19) 0.1188(2) 0.0446(12) Uani ? . O 1
H1 -0.716 0.426 0.117 0.0403 Uiso ? . H 1
H2 -0.040 0.153 0.408 0.0300 Uiso ? . H 1
H3 0.475 0.342 0.329 0.0343 Uiso ? . H 1
H4 0.131 0.162 -0.010 0.0351 Uiso ? . H 1

loop_
_atom_site_aniso_label
_atom_site_aniso_U_11
_atom_site_aniso_U_22
_atom_site_aniso_U_33
_atom_site_aniso_U_12
_atom_site_aniso_U_13
_atom_site_aniso_U_23
_atom_site_aniso_type_symbol
Ag1 0.02601(10) 0.03166(12) 0.01478(7) -0.00114(7) -0.00510(7) 0.00147(6) Ag
O1 0.0289(10) 0.0392(12) 0.0229(8) 0.0135(9) 0.0036(7) -0.0012(8) O
O2 0.0308(10) 0.0389(12) 0.0198(7) 0.0014(8) -0.0002(7) -0.0083(7) O
N1 0.0203(9) 0.0293(11) 0.0159(7) 0.0047(8) -0.0005(7) -0.0002(7) N
N2 0.0226(10) 0.0271(11) 0.0146(7) -0.0020(8) -0.0012(7) 0.0014(7) N
C1 0.0191(10) 0.0213(11) 0.0140(7) 0.0005(8) -0.0002(7) -0.0008(7) C
C2 0.0219(10) 0.0232(12) 0.0150(8) -0.0033(9) -0.0028(7) 0.0010(8) C
C3 0.0255(12) 0.0303(14) 0.0170(8) -0.0059(10) 0.0004(8) 0.0050(9) C
C4 0.0204(11) 0.0368(15) 0.0181(9) 0.0089(10) -0.0021(8) -0.0038(9) C
C5 0.0260(11) 0.0195(11) 0.0192(9) -0.0007(9) 0.0039(8) -0.0018(8) C
Re1 0.01874(6) 0.02186(7) 0.01904(5) -0.00135(3) 0.00045(4) 0.00177(3) Re
O3 0.0331(11) 0.0332(12) 0.0322(9) 0.0073(8) -0.0036(8) 0.0044(8) O
O4 0.0337(11) 0.0376(12) 0.0378(11) -0.0037(10) 0.0112(9) 0.0093(10) O
O5 0.0426(13) 0.0474(15) 0.0495(13) -0.0228(11) -0.0211(10) 0.0168(11) O
O6 0.0533(17) 0.0460(17) 0.0353(12) 0.0170(10) 0.0128(11) -0.0003(9) O

loop_
_atom_type_symbol
_atom_type_description
_atom_type_scat_dispersion_real
_atom_type_scat_dispersion_imag
_atom_type_scat_source
C ? 0.003 0.002 'International Tables Vol. IV Table 2.2B'
H ? 0.000 0.000 'International Tables Vol. IV Table 2.2B'
Ag ? -0.897 1.102 'International Tables Vol. IV Table 2.2B'
N ? 0.006 0.003 'International Tables Vol. IV Table 2.2B'
O ? 0.011 0.006 'International Tables Vol. IV Table 2.2B'
Re ? -1.018 7.231 'International Tables Vol. IV Table 2.2B'

loop_
_geom_angle_atom_site_label_1
_geom_angle_atom_site_label_2
_geom_angle_atom_site_label_3
_geom_angle
_geom_angle_site_symmetry_1
_geom_angle_site_symmetry_2
_geom_angle_site_symmetry_3
_geom_angle_publ_flag
N1 Ag1 N2 173.95(8) ? ? ? ?
Ag1 N1 C1 121.11(15) ? ? ? ?
Ag1 N1 C4 122.29(16) ? ? ? ?
C1 N1 C4 116.58(20) ? ? ? ?
Ag1 N2 C2 118.53(16) ? ? ? ?
Ag1 N2 C3 123.84(16) ? ? ? ?
C2 N2 C3 117.53(20) ? ? ? ?
N1 C1 C2 122.0(2) ? ? 4_454 ?
N1 C1 C5 115.85(19) ? ? ? ?
C2 C1 C5 122.1(2) 4_454 ? ? ?
N2 C2 C1 121.0(2) ? ? 4_555 ?
C1 C2 H2 119.4(2) 4_555 ? ? ?
N2 C3 C4 121.2(2) ? ? 4_555 ?
C4 C3 H3 119.3(2) 4_555 ? ? ?
N1 C4 C3 121.6(2) ? ? 4_454 ?
C3 C4 H4 119.2(2) 4_454 ? ? ?
O1 C5 O2 125.0(2) ? ? ? ?
O1 C5 C1 112.82(19) ? ? ? ?
O2 C5 C1 122.2(2) ? ? ? ?
O3 Re1 O4 109.81(11) ? ? ? ?
O3 Re1 O5 108.37(12) ? ? ? ?
O3 Re1 O6 108.18(12) ? ? ? ?
O4 Re1 O5 110.10(12) ? ? ? ?
O4 Re1 O6 109.77(12) ? ? ? ?
O5 Re1 O6 110.57(15) ? ? ? ?

loop_
_geom_bond_atom_site_label_1
_geom_bond_atom_site_label_2
_geom_bond_distance
_geom_bond_site_symmetry_1
_geom_bond_site_symmetry_2
_geom_bond_publ_flag
Ag1 N1 2.2839(20) ? ? ?
Ag1 N2 2.2489(19) ? ? ?
O1 C5 1.320(3) ? ? ?
O1 H1 0.86 ? ? ?
O2 C5 1.208(3) ? ? ?
N1 C1 1.344(3) ? ? ?
N1 C4 1.337(3) ? ? ?
N2 C2 1.343(3) ? ? ?
N2 C3 1.331(3) ? ? ?
C1 C2 1.384(3) ? 4_454 ?
C1 C5 1.497(3) ? ? ?
C2 C1 1.384(3) ? 4_555 ?
C2 H2 0.96 ? ? ?
C3 C4 1.396(3) ? 4_555 ?
C3 H3 0.96 ? ? ?
C4 C3 1.396(3) ? 4_454 ?
C4 H4 0.96 ? ? ?
Re1 O3 1.730(2) ? ? ?
Re1 O4 1.728(2) ? ? ?
Re1 O5 1.714(2) ? ? ?
Re1 O6 1.700(2) ? ? ?

loop_
_geom_torsion_atom_site_label_1
_geom_torsion_atom_site_label_2
_geom_torsion_atom_site_label_3
_geom_torsion_atom_site_label_4
_geom_torsion
_geom_torsion_site_symmetry_1
_geom_torsion_site_symmetry_2
_geom_torsion_site_symmetry_3
_geom_torsion_site_symmetry_4
_geom_torsion_publ_flag
Ag1 N1 C1 C5 -0.30(17) ? ? ? ? ?
C4 N1 C1 C5 177.8(5) ? ? ? ? ?
N1 C1 C5 O1 -177.6(5) ? ? ? ? ?
N1 C1 C5 O2 2.4(2) ? ? ? ? ?
